data_7109738
loop_
_publ_author_name
'Zhuxiu Zhang'
'Andrey Drapailo'
'Yuriy Matvieiev'
'Lukasz Wojtas'
'Michael J. Zaworotko'

_publ_section_title
;
 A calixarene based metal organic material, calixMOM, that binds potassium
 cations
;
_journal_name_full Chem.Commun.
_journal_page_first 8353
_journal_paper_doi 10.1039/c3cc44687e
_journal_volume 49
_journal_year 2013
_chemical_formula_sum 'C49 H52 Mn1.33 N0.33 O24.26 S4'
_chemical_formula_weight 1235.16
_chemical_name_systematic
; 
 ? 
;
_space_group_IT_number 220
_symmetry_cell_setting cubic
_symmetry_space_group_name_Hall 'I -4bd 2c 3'
_symmetry_space_group_name_H-M 'I -4 3 d'
_atom_sites_solution_hydrogens geom
_atom_sites_solution_primary direct
_atom_sites_solution_secondary difmap
_audit_creation_method SHELXL-97
_cell_angle_alpha 90.00
_cell_angle_beta 90.00
_cell_angle_gamma 90.00
_cell_formula_units_Z 12
_cell_length_a 27.0246(6)
_cell_length_b 27.0246(6)
_cell_length_c 27.0246(6)
_cell_measurement_reflns_used 9924
_cell_measurement_temperature 120(2)
_cell_measurement_theta_max 136.805
_cell_measurement_theta_min 8.002
_cell_volume 19736.8(8)
_computing_cell_refinement 'APEX2 (Bruker, 2010); SAINT (Bruker, 2009)'
_computing_data_collection 'APEX2 (Bruker, 2010)'
_computing_data_reduction 'SAINT (Bruker, 2009);XPREP(Sheldrick,2008)'
_computing_publication_material 'OLEX2 (Dolomanov,2009)'
_computing_structure_refinement 'SHELXTL (Sheldrick, 2008), OLEX2 (2009)'
_computing_structure_solution 'SHELXS-97 (Sheldrick, 2008)'
_diffrn_ambient_temperature 120(2)
_diffrn_measured_fraction_theta_full 0.994
_diffrn_measured_fraction_theta_max 0.995
_diffrn_measurement_device_type 'Bruker D8 Venture PHOTON 100 CMOS'
_diffrn_measurement_method 'omega scans'
_diffrn_radiation_monochromator mirrors
_diffrn_radiation_source 'INCOATEC Imus micro-focus source'
_diffrn_radiation_type CuK\a
_diffrn_radiation_wavelength 1.54178
_diffrn_reflns_av_R_equivalents 0.0652
_diffrn_reflns_av_sigmaI/netI 0.0355
_diffrn_reflns_limit_h_max 26
_diffrn_reflns_limit_h_min -25
_diffrn_reflns_limit_k_max 26
_diffrn_reflns_limit_k_min -28
_diffrn_reflns_limit_l_max 32
_diffrn_reflns_limit_l_min -20
_diffrn_reflns_number 19309
_diffrn_reflns_theta_full 69.06
_diffrn_reflns_theta_max 69.06
_diffrn_reflns_theta_min 4.01
_diffrn_standards_decay_% 0
_diffrn_standards_interval_count 0
_diffrn_standards_interval_time 0
_diffrn_standards_number 0
_exptl_absorpt_coefficient_mu 3.925
_exptl_absorpt_correction_T_max 0.6721
_exptl_absorpt_correction_T_min 0.6721
_exptl_absorpt_correction_type multi-scan
_exptl_absorpt_process_details 'SADABS; (Sheldrick, 2003)'
_exptl_crystal_colour colorless
_exptl_crystal_density_diffrn 1.247
_exptl_crystal_density_method 'not measured'
_exptl_crystal_description block
_exptl_crystal_F_000 7677
_exptl_crystal_size_max 0.11
_exptl_crystal_size_mid 0.11
_exptl_crystal_size_min 0.11
_refine_diff_density_max 0.561
_refine_diff_density_min -0.469
_refine_diff_density_rms 0.095
_refine_ls_abs_structure_details 'Flack H D (1983), Acta Cryst. A39, 876-881'
_refine_ls_abs_structure_Flack 0.08(2)
_refine_ls_extinction_method none
_refine_ls_goodness_of_fit_ref 1.125
_refine_ls_hydrogen_treatment constr
_refine_ls_matrix_type full
_refine_ls_number_parameters 206
_refine_ls_number_reflns 2852
_refine_ls_number_restraints 42
_refine_ls_restrained_S_all 1.124
_refine_ls_R_factor_all 0.1031
_refine_ls_R_factor_gt 0.0973
_refine_ls_shift/su_max 0.000
_refine_ls_shift/su_mean 0.000
_refine_ls_structure_factor_coef Fsqd
_refine_ls_weighting_details 'calc w=1/[\s^2^(Fo^2^)+(0.1976P)^2^+23.2636P] where P=(Fo^2^+2Fc^2^)/3'
_refine_ls_weighting_scheme calc
_refine_ls_wR_factor_gt 0.2795
_refine_ls_wR_factor_ref 0.2916
_reflns_number_gt 2600
_reflns_number_total 2852
_reflns_threshold_expression >2sigma(I)
_cod_data_source_file c3cc44687e.txt
_cod_data_source_block calixMOM-1
_cod_original_cell_volume 19736.9(8)
_cod_database_code 7109738

loop_
_symmetry_equiv_pos_as_xyz
'x, y, z'
'y+1/4, -x+3/4, -z+1/4'
'-x, -y+1/2, z'
'-y+1/4, x+1/4, -z+3/4'
'-x+1/4, z+1/4, -y+3/4'
'x, -y, -z+1/2'
'-x+3/4, -z+1/4, y+1/4'
'-z+3/4, -y+1/4, x+1/4'
'-x+1/2, y, -z'
'z+1/4, -y+3/4, -x+1/4'
'z, x, y'
'y, z, x'
'-y, -z+1/2, x'
'z, -x, -y+1/2'
'-y+1/2, z, -x'
'-z, -x+1/2, y'
'-z+1/2, x, -y'
'y, -z, -x+1/2'
'-y+3/4, -x+1/4, z+1/4'
'y+1/4, x+1/4, z+1/4'
'x+1/4, -z+3/4, -y+1/4'
'x+1/4, z+1/4, y+1/4'
'-z+1/4, y+1/4, -x+3/4'
'z+1/4, y+1/4, x+1/4'
'x+1/2, y+1/2, z+1/2'
'y+3/4, -x+5/4, -z+3/4'
'-x+1/2, -y+1, z+1/2'
'-y+3/4, x+3/4, -z+5/4'
'-x+3/4, z+3/4, -y+5/4'
'x+1/2, -y+1/2, -z+1'
'-x+5/4, -z+3/4, y+3/4'
'-z+5/4, -y+3/4, x+3/4'
'-x+1, y+1/2, -z+1/2'
'z+3/4, -y+5/4, -x+3/4'
'z+1/2, x+1/2, y+1/2'
'y+1/2, z+1/2, x+1/2'
'-y+1/2, -z+1, x+1/2'
'z+1/2, -x+1/2, -y+1'
'-y+1, z+1/2, -x+1/2'
'-z+1/2, -x+1, y+1/2'
'-z+1, x+1/2, -y+1/2'
'y+1/2, -z+1/2, -x+1'
'-y+5/4, -x+3/4, z+3/4'
'y+3/4, x+3/4, z+3/4'
'x+3/4, -z+5/4, -y+3/4'
'x+3/4, z+3/4, y+3/4'
'-z+3/4, y+3/4, -x+5/4'
'z+3/4, y+3/4, x+3/4'

loop_
_atom_site_label
_atom_site_type_symbol
_atom_site_fract_x
_atom_site_fract_y
_atom_site_fract_z
_atom_site_U_iso_or_equiv
_atom_site_adp_type
_atom_site_occupancy
_atom_site_site_symmetry_order
_atom_site_calc_flag
_atom_site_refinement_flags_posn
_atom_site_refinement_flags_adp
_atom_site_refinement_flags_occupancy
_atom_site_disorder_assembly
_atom_site_disorder_group
Mn1 Mn 0.60089(15) 0.60089(15) 0.60089(15) 0.0803(12) Uani 0.8 3 d S T P . 1
S2 S 0.37839(10) 0.64064(7) 0.71529(9) 0.0770(8) Uani 1 1 d . . . . .
C1 C 0.3714(3) 0.5510(3) 0.6662(3) 0.0560(16) Uani 1 1 d . . . . .
O2 O 0.4197(2) 0.5421(2) 0.6777(2) 0.0659(14) Uani 1 1 d . . . . .
C3 C 0.3468(3) 0.5929(3) 0.6834(3) 0.0588(17) Uani 1 1 d . . . . .
C6 C 0.4059(3) 0.6124(3) 0.7680(3) 0.0609(18) Uani 1 1 d . . . . .
C7 C 0.2710(3) 0.5691(4) 0.6414(3) 0.073(2) Uani 1 1 d D . . . .
C8 C 0.2977(3) 0.6015(3) 0.6705(3) 0.067(2) Uani 1 1 d . . . . .
H8 H 0.2820 0.6307 0.6822 0.080 Uiso 1 1 calc R U . . .
C9 C 0.2950(3) 0.5271(4) 0.6266(3) 0.067(2) Uani 1 1 d . . . . .
H9 H 0.2771 0.5032 0.6080 0.081 Uiso 1 1 calc R U . . .
C11 C 0.2166(4) 0.5793(4) 0.6293(5) 0.102(4) Uani 1 1 d D . . . .
C12B C 0.2087(15) 0.6358(7) 0.6221(19) 0.099(10) Uiso 0.4 1 d D . P A 1
H12A H 0.2177 0.6532 0.6526 0.148 Uiso 0.4 1 calc R U P A 1
H12B H 0.1738 0.6422 0.6144 0.148 Uiso 0.4 1 calc R U P A 1
H12C H 0.2295 0.6476 0.5948 0.148 Uiso 0.4 1 calc R U P A 1
C13B C 0.4528(8) 0.5681(10) 0.6450(9) 0.080(5) Uiso 0.5 1 d D . P . 2
H13A H 0.4488 0.5546 0.6111 0.096 Uiso 0.5 1 calc R U P . 2
H13B H 0.4431 0.6034 0.6441 0.096 Uiso 0.5 1 calc R U P . 2
O14B O 0.5373(10) 0.5880(11) 0.6382(11) 0.141(8) Uiso 0.5 1 d D . P . 2
C15B C 0.5031(9) 0.5648(8) 0.6585(8) 0.110(5) Uiso 0.5 1 d D . P . 2
C2B C 0.1907(17) 0.5892(19) 0.6796(11) 0.136(13) Uiso 0.475 1 d D . P A 2
H2BA H 0.1945 0.5602 0.7011 0.205 Uiso 0.475 1 calc R U P A 2
H2BB H 0.1555 0.5956 0.6740 0.205 Uiso 0.475 1 calc R U P A 2
H2BC H 0.2059 0.6181 0.6955 0.205 Uiso 0.475 1 calc R U P A 2
O1B O 0.5157(10) 0.5596(10) 0.6854(9) 0.132 Uiso 0.5 1 d D U P . 1
C10B C 0.1917(9) 0.5379(8) 0.5986(10) 0.088(6) Uiso 0.475 1 d D . P A 2
H10A H 0.2091 0.5340 0.5670 0.132 Uiso 0.475 1 calc R U P A 2
H10B H 0.1571 0.5467 0.5922 0.132 Uiso 0.475 1 calc R U P A 2
H10C H 0.1930 0.5067 0.6170 0.132 Uiso 0.475 1 calc R U P A 2
C13A C 0.4487(9) 0.5508(12) 0.6336(12) 0.098(8) Uiso 0.5 1 d D . P . 1
H13C H 0.4466 0.5209 0.6125 0.118 Uiso 0.5 1 calc R U P . 1
H13D H 0.4333 0.5784 0.6151 0.118 Uiso 0.5 1 calc R U P . 1
C15A C 0.4994(9) 0.5622(7) 0.6409(9) 0.110(5) Uiso 0.5 1 d D . P . 1
O1A O 0.5152(8) 0.5358(7) 0.6951(7) 0.101 Uiso 0.5 1 d D U P . 2
O14A O 0.5289(8) 0.5730(8) 0.6082(9) 0.114(6) Uiso 0.5 1 d D . P . 1
C12A C 0.2111(9) 0.6300(7) 0.6035(11) 0.077(6) Uiso 0.475 1 d D . P A 2
H12D H 0.2233 0.6561 0.6254 0.115 Uiso 0.475 1 calc R U P A 2
H12E H 0.1761 0.6359 0.5959 0.115 Uiso 0.475 1 calc R U P A 2
H12F H 0.2303 0.6301 0.5727 0.115 Uiso 0.475 1 calc R U P A 2
C2A C 0.1837(10) 0.5671(13) 0.6746(9) 0.082(7) Uiso 0.4 1 d D . P A 1
H2AA H 0.1880 0.5323 0.6837 0.122 Uiso 0.4 1 calc R U P A 1
H2AB H 0.1489 0.5732 0.6663 0.122 Uiso 0.4 1 calc R U P A 1
H2AC H 0.1933 0.5882 0.7025 0.122 Uiso 0.4 1 calc R U P A 1
C10A C 0.2035(15) 0.5543(15) 0.5792(10) 0.108 Uiso 0.4 1 d D U P A 1
H10D H 0.2247 0.5679 0.5531 0.161 Uiso 0.4 1 calc R U P A 1
H10E H 0.1687 0.5607 0.5712 0.161 Uiso 0.4 1 calc R U P A 1
H10F H 0.2089 0.5185 0.5818 0.161 Uiso 0.4 1 calc R U P A 1
O1 O 0.4616(4) 0.5000 0.7500 0.067(4) Uani 0.73(3) 2 d S T P . .
O3 O 0.5305(3) 0.5305(3) 0.5305(3) 0.056(3) Uani 0.6666 3 d S T P . .
C4 C 0.4425(19) 0.4425(19) 0.4425(19) 0.21(8) Uiso 0.25 3 d DS . P . 2
O5 O 0.5750(6) 0.6730(6) 0.6363(6) 0.067 Uiso 0.4 1 d . U P . .
O8 O 0.5018(15) 0.5018(15) 0.5018(15) 0.15(3) Uiso 0.25 3 d DS . P . 2
C2 C 0.510(3) 0.499(3) 0.4572(19) 0.10(4) Uiso 0.0833 1 d D . P . 2
N18 N 0.483(2) 0.474(2) 0.4256(19) 0.17(2) Uiso 0.0833 1 d D . P . 2
O18A O 0.483(2) 0.474(2) 0.4256(19) 0.17(2) Uiso 0.1667 1 d . . P . 2
Mn Mn 0.5689(8) 0.5689(8) 0.5689(8) 0.085(7) Uiso 0.1 3 d S . P . 3
O12 O 0.4055(17) 0.514(2) 0.237(2) 0.23(2) Uiso 0.5 1 d . . P . .
O13 O 0.4253(15) 0.4768(14) 0.2948(15) 0.175(12) Uiso 0.5 1 d . . P . .
O17 O 0.485(3) 0.410(3) 0.455(3) 0.11(2) Uiso 0.125 1 d . . P B 3
C5 C 0.210(3) 0.585(3) 0.5740(11) 0.102 Uiso 0.125 1 d D U P A 3
H5A H 0.2309 0.6124 0.5622 0.152 Uiso 0.125 1 calc R U P A 3
H5B H 0.1757 0.5914 0.5663 0.152 Uiso 0.125 1 calc R U P A 3
H5C H 0.2209 0.5542 0.5576 0.152 Uiso 0.125 1 calc R U P A 3
C10 C 0.201(2) 0.6292(18) 0.652(3) 0.09(2) Uiso 0.125 1 d D . P A 3
H10G H 0.2055 0.6279 0.6880 0.140 Uiso 0.125 1 calc R U P A 3
H10H H 0.1667 0.6361 0.6440 0.140 Uiso 0.125 1 calc R U P A 3
H10I H 0.2223 0.6555 0.6384 0.140 Uiso 0.125 1 calc R U P A 3
C19 C 0.1828(19) 0.542(2) 0.652(3) 0.081 Uiso 0.125 1 d D U P A 3
H19A H 0.1913 0.5087 0.6401 0.122 Uiso 0.125 1 calc R U P A 3
H19B H 0.1485 0.5495 0.6436 0.122 Uiso 0.125 1 calc R U P A 3
H19C H 0.1866 0.5426 0.6884 0.122 Uiso 0.125 1 calc R U P A 3
Mn2 Mn 0.5895(10) 0.5895(10) 0.5895(10) 0.076(12) Uiso 0.1 3 d S . P . 2
O7 O 0.6071(19) 0.6638(19) 0.6447(19) 0.084(12) Uiso 0.15 1 d . . P . .
O11 O 0.589(2) 0.677(2) 0.610(2) 0.079(13) Uiso 0.125 1 d . . P . .
O14 O 0.541(2) 0.690(2) 0.638(2) 0.088(15) Uiso 0.125 1 d . . P . .
O9 O 0.498(2) 0.5000 0.7500 0.102(16) Uiso 0.27(3) 2 d S . P . .
C25 C 0.492(5) 0.474(5) 0.373(2) 0.202 Uiso 0.0833 1 d D U P . 2
O4 O 0.4746(13) 0.4746(13) 0.4746(13) 0.159(17) Uiso 0.5 3 d S . P C 1

loop_
_atom_site_aniso_label
_atom_site_aniso_U_11
_atom_site_aniso_U_22
_atom_site_aniso_U_33
_atom_site_aniso_U_23
_atom_site_aniso_U_13
_atom_site_aniso_U_12
Mn1 0.0803(9) 0.0803(9) 0.0803(9) 0.0018(10) 0.0018(10) 0.0018(10)
S2 0.0989(12) 0.0482(7) 0.0839(10) 0.0118(6) -0.0227(9) 0.0022(7)
C1 0.060(3) 0.062(3) 0.046(2) 0.008(2) 0.002(2) 0.015(2)
O2 0.055(2) 0.079(3) 0.063(2) 0.009(2) -0.0020(17) 0.0104(19)
C3 0.072(3) 0.052(3) 0.052(3) 0.009(2) -0.008(2) 0.011(2)
C6 0.064(3) 0.049(2) 0.070(3) -0.008(2) -0.011(3) 0.004(2)
C7 0.063(3) 0.088(4) 0.068(3) 0.012(3) -0.008(3) 0.012(3)
C8 0.063(3) 0.068(3) 0.070(3) 0.003(3) -0.009(3) 0.025(3)
C9 0.064(3) 0.080(4) 0.059(3) 0.007(3) -0.015(3) 0.003(3)
C11 0.071(4) 0.111(6) 0.124(7) 0.008(6) -0.025(5) 0.006(4)
O1 0.046(5) 0.082(6) 0.072(5) 0.026(4) 0.000 0.000
O3 0.0559(19) 0.0559(19) 0.0559(19) -0.002(2) -0.002(2) -0.002(2)

loop_
_atom_type_symbol
_atom_type_description
_atom_type_scat_dispersion_real
_atom_type_scat_dispersion_imag
_atom_type_scat_source
C C 0.0181 0.0091 'International Tables Vol C Tables 4.2.6.8 and 6.1.1.4'
H H 0.0000 0.0000 'International Tables Vol C Tables 4.2.6.8 and 6.1.1.4'
Mn Mn -0.5299 2.8052 'International Tables Vol C Tables 4.2.6.8 and 6.1.1.4'
N N 0.0311 0.0180 'International Tables Vol C Tables 4.2.6.8 and 6.1.1.4'
O O 0.0492 0.0322 'International Tables Vol C Tables 4.2.6.8 and 6.1.1.4'
S S 0.3331 0.5567 'International Tables Vol C Tables 4.2.6.8 and 6.1.1.4'

loop_
_geom_angle_atom_site_label_1
_geom_angle_atom_site_label_2
_geom_angle_atom_site_label_3
_geom_angle
_geom_angle_site_symmetry_1
_geom_angle_site_symmetry_3
O7 Mn1 O7 54.7(18) 12 11
O7 Mn1 O7 54.7(18) 12 .
O7 Mn1 O7 54.7(18) 11 .
O7 Mn1 O14A 108.4(12) 12 12
O7 Mn1 O14A 163.0(12) 11 12
O7 Mn1 O14A 118.8(12) . 12
O7 Mn1 O14A 118.8(12) 12 11
O7 Mn1 O14A 108.4(12) 11 11
O7 Mn1 O14A 163.1(12) . 11
O14A Mn1 O14A 77.7(8) 12 11
O7 Mn1 O14A 163.1(12) 12 .
O7 Mn1 O14A 118.8(12) 11 .
O7 Mn1 O14A 108.4(12) . .
O14A Mn1 O14A 77.7(8) 12 .
O14A Mn1 O14A 77.7(8) 11 .
O7 Mn1 O11 31.2(15) 12 12
O7 Mn1 O11 63.9(17) 11 12
O7 Mn1 O11 85.1(16) . 12
O14A Mn1 O11 101.3(13) 12 12
O14A Mn1 O11 87.7(13) 11 12
O14A Mn1 O11 165.2(14) . 12
O7 Mn1 O11 85.1(16) 12 11
O7 Mn1 O11 31.2(15) 11 11
O7 Mn1 O11 63.9(17) . 11
O14A Mn1 O11 165.2(14) 12 11
O14A Mn1 O11 101.3(13) 11 11
O14A Mn1 O11 87.7(14) . 11
O11 Mn1 O11 93.3(16) 12 11
O7 Mn1 O11 63.9(17) 12 .
O7 Mn1 O11 85.1(16) 11 .
O7 Mn1 O11 31.2(15) . .
O14A Mn1 O11 87.7(13) 12 .
O14A Mn1 O11 165.2(14) 11 .
O14A Mn1 O11 101.4(13) . .
O11 Mn1 O11 93.3(16) 12 .
O11 Mn1 O11 93.3(16) 11 .
O7 Mn1 O5 76.3(11) 12 11
O7 Mn1 O5 24.1(11) 11 11
O7 Mn1 O5 74.3(12) . 11
O14A Mn1 O5 166.6(6) 12 11
O14A Mn1 O5 89.0(6) 11 11
O14A Mn1 O5 101.5(6) . 11
O11 Mn1 O5 76.0(12) 12 11
O11 Mn1 O5 20.8(12) 11 11
O11 Mn1 O5 105.5(12) . 11
O7 Mn1 O5 24.1(10) 12 12
O7 Mn1 O5 74.3(12) 11 12
O7 Mn1 O5 76.3(11) . 12
O14A Mn1 O5 89.0(6) 12 12
O14A Mn1 O5 101.5(6) 11 12
O14A Mn1 O5 166.6(6) . 12
O11 Mn1 O5 20.8(12) 12 12
O11 Mn1 O5 105.5(13) 11 12
O11 Mn1 O5 76.0(12) . 12
O5 Mn1 O5 91.9(4) 11 12
O7 Mn1 O5 74.3(12) 12 .
O7 Mn1 O5 76.3(11) 11 .
O7 Mn1 O5 24.1(11) . .
O14A Mn1 O5 101.5(6) 12 .
O14A Mn1 O5 166.6(6) 11 .
O14A Mn1 O5 89.0(6) . .
O11 Mn1 O5 105.5(12) 12 .
O11 Mn1 O5 76.0(12) 11 .
O11 Mn1 O5 20.8(12) . .
O5 Mn1 O5 91.9(4) 11 .
O5 Mn1 O5 91.9(4) 12 .
C3 S2 C6 106.1(2) . .
O2 C1 C6 121.4(5) . 29_545
O2 C1 C3 121.6(6) . .
C6 C1 C3 117.0(6) 29_545 .
C1 O2 C13B 111.6(7) . .
C1 O2 C13A 107.6(9) . .
C13B O2 C13A 22.8(10) . .
C1 C3 C8 120.5(6) . .
C1 C3 S2 121.7(5) . .
C8 C3 S2 117.3(5) . .
C9 C6 C1 120.9(6) 7_565 7_565
C9 C6 S2 116.9(5) 7_565 .
C1 C6 S2 122.0(4) 7_565 .
C9 C7 C8 116.6(6) . .
C9 C7 C11 122.8(7) . .
C8 C7 C11 120.6(6) . .
C7 C8 C3 122.2(6) . .
C7 C8 H8 118.9 . .
C3 C8 H8 118.9 . .
C7 C9 C6 122.6(7) . 29_545
C7 C9 H9 118.7 . .
C6 C9 H9 118.7 29_545 .
C19 C11 C5 114(2) . .
C19 C11 C7 112.0(19) . .
C5 C11 C7 110(2) . .
C19 C11 C10 105(2) . .
C5 C11 C10 106(2) . .
C7 C11 C10 109.2(19) . .
C19 C11 C12A 137(2) . .
C5 C11 C12A 57(3) . .
C7 C11 C12A 110.4(9) . .
C10 C11 C12A 51(2) . .
C19 C11 C10B 58(2) . .
C5 C11 C10B 60(2) . .
C7 C11 C10B 113.7(9) . .
C10 C11 C10B 137(2) . .
C12A C11 C10B 110.9(12) . .
C19 C11 C2A 35(2) . .
C5 C11 C2A 138(2) . .
C7 C11 C2A 110.2(10) . .
C10 C11 C2A 74(2) . .
C12A C11 C2A 119.3(13) . .
C10B C11 C2A 91.2(13) . .
C19 C11 C10A 86(2) . .
C5 C11 C10A 32(2) . .
C7 C11 C10A 109.1(13) . .
C10 C11 C10A 132(2) . .
C12A C11 C10A 88.3(15) . .
C10B C11 C10A 28.2(11) . .
C2A C11 C10A 117.8(16) . .
C19 C11 C2B 59(2) . .
C5 C11 C2B 143(3) . .
C7 C11 C2B 106.1(15) . .
C10 C11 C2B 52(3) . .
C12A C11 C2B 101.5(17) . .
C10B C11 C2B 113.5(17) . .
C2A C11 C2B 23.8(14) . .
C10A C11 C2B 137.4(19) . .
C19 C11 C12B 129(2) . .
C5 C11 C12B 76(3) . .
C7 C11 C12B 109.6(13) . .
C10 C11 C12B 32(2) . .
C12A C11 C12B 19.8(12) . .
C10B C11 C12B 125.7(15) . .
C2A C11 C12B 103.1(16) . .
C10A C11 C12B 106.7(18) . .
C2B C11 C12B 83(2) . .
C11 C12B H12A 109.5 . .
C11 C12B H12B 109.5 . .
H12A C12B H12B 109.5 . .
C11 C12B H12C 109.5 . .
H12A C12B H12C 109.5 . .
H12B C12B H12C 109.5 . .
C15B C13B O2 114.1(14) . .
C15B C13B H13A 108.7 . .
O2 C13B H13A 108.7 . .
C15B C13B H13B 108.7 . .
O2 C13B H13B 108.7 . .
H13A C13B H13B 107.6 . .
C15B O14B Mn2 148.6(18) . .
O14B C15B O1A 116.8(18) . .
O14B C15B C13B 124.8(19) . .
O1A C15B C13B 118.3(17) . .
C11 C2B H2BA 109.5 . .
C11 C2B H2BB 109.5 . .
H2BA C2B H2BB 109.5 . .
C11 C2B H2BC 109.5 . .
H2BA C2B H2BC 109.5 . .
H2BB C2B H2BC 109.5 . .
C11 C10B H10A 109.5 . .
C11 C10B H10B 109.5 . .
H10A C10B H10B 109.5 . .
C11 C10B H10C 109.5 . .
H10A C10B H10C 109.5 . .
H10B C10B H10C 109.5 . .
C15A C13A O2 116.5(17) . .
C15A C13A H13C 108.2 . .
O2 C13A H13C 108.2 . .
C15A C13A H13D 108.2 . .
O2 C13A H13D 108.2 . .
H13C C13A H13D 107.3 . .
O14A C15A O1B 117.6(19) . .
O14A C15A C13A 125.5(19) . .
O1B C15A C13A 116.8(19) . .
C15A O14A Mn1 139.3(15) . .
C11 C12A H12D 109.5 . .
C11 C12A H12E 109.5 . .
H12D C12A H12E 109.5 . .
C11 C12A H12F 109.5 . .
H12D C12A H12F 109.5 . .
H12E C12A H12F 109.5 . .
C11 C2A H2AA 109.5 . .
C11 C2A H2AB 109.5 . .
H2AA C2A H2AB 109.5 . .
C11 C2A H2AC 109.5 . .
H2AA C2A H2AC 109.5 . .
H2AB C2A H2AC 109.5 . .
C11 C10A H10D 109.5 . .
C11 C10A H10E 109.5 . .
H10D C10A H10E 109.5 . .
C11 C10A H10F 109.5 . .
H10D C10A H10F 109.5 . .
H10E C10A H10F 109.5 . .
O8 O3 Mn 180(3) . .
N18 C4 O18A 89(3) . 12
N18 C4 N18 89(3) . 11
O18A C4 N18 89(3) 12 11
N18 C4 N18 89(3) . 12
O18A C4 N18 0(3) 12 12
N18 C4 N18 89(3) 11 12
N18 C4 O18A 89(3) . 11
O18A C4 O18A 89(3) 12 11
N18 C4 O18A 0(4) 11 11
N18 C4 O18A 89(3) 12 11
O11 O5 O7 80(4) . .
O11 O5 O14 112(4) . .
O7 O5 O14 161(4) . .
O11 O5 Mn1 67(3) . .
O7 O5 Mn1 66(3) . .
O14 O5 Mn1 132(3) . .
C2 O8 C2 97(2) 12 11
C2 O8 C2 97(2) 12 .
C2 O8 C2 97(2) 11 .
C2 O8 O3 120.3(19) 12 .
C2 O8 O3 120.3(19) 11 .
C2 O8 O3 120.3(19) . .
O8 C2 N18 125(3) . .
O8 C2 C2 41.6(12) . 12
N18 C2 C2 95.6(17) . 12
O8 C2 C2 41.6(12) . 11
N18 C2 C2 92.8(18) . 11
C2 C2 C2 59.998(7) 12 11
C2 N18 C25 122(3) . .
C2 N18 C4 121(3) . .
C25 N18 C4 117(3) . .
O12 O12 O13 139(5) 6_565 6_565
O12 O12 O14 157(5) 6_565 34_455
O13 O12 O14 64(3) 6_565 34_455
O12 O13 O14 75(3) 6_565 48_444
C11 C5 H5A 109.5 . .
C11 C5 H5B 109.5 . .
H5A C5 H5B 109.5 . .
C11 C5 H5C 109.5 . .
H5A C5 H5C 109.5 . .
H5B C5 H5C 109.5 . .
C11 C10 H10G 109.5 . .
C11 C10 H10H 109.5 . .
H10G C10 H10H 109.5 . .
C11 C10 H10I 109.5 . .
H10G C10 H10I 109.5 . .
H10H C10 H10I 109.5 . .
C11 C19 H19A 109.5 . .
C11 C19 H19B 109.5 . .
H19A C19 H19B 109.5 . .
C11 C19 H19C 109.5 . .
H19A C19 H19C 109.5 . .
H19B C19 H19C 109.5 . .
O14B Mn2 O14B 119.85(17) . 12
O14B Mn2 O14B 119.85(17) . 11
O14B Mn2 O14B 119.85(17) 12 11
O14B Mn2 O11 136(2) . 12
O14B Mn2 O11 81.9(14) 12 12
O14B Mn2 O11 60.0(14) 11 12
O14B Mn2 O11 60.0(14) . 11
O14B Mn2 O11 136(2) 12 11
O14B Mn2 O11 81.9(14) 11 11
O11 Mn2 O11 77.8(18) 12 11
O14B Mn2 O11 81.9(14) . .
O14B Mn2 O11 60.0(14) 12 .
O14B Mn2 O11 136(2) 11 .
O11 Mn2 O11 77.8(18) 12 .
O11 Mn2 O11 77.8(18) 11 .
O5 O7 O11 45(3) . .
O5 O7 Mn1 90(3) . .
O11 O7 Mn1 76(3) . .
O5 O11 O7 55(3) . .
O5 O11 O14 39(3) . .
O7 O11 O14 92(4) . .
O5 O11 Mn1 92(4) . .
O7 O11 Mn1 73(3) . .
O14 O11 Mn1 114(3) . .
O5 O11 Mn2 94(4) . .
O7 O11 Mn2 83(3) . .
O14 O11 Mn2 109(3) . .
Mn1 O11 Mn2 10.6(6) . .
O5 O14 O13 105(4) . 24
O5 O14 O12 143(5) . 8_565
O13 O14 O12 41(2) 24 8_565
O5 O14 O11 29(2) . .
O13 O14 O11 116(4) 24 .
O12 O14 O11 138(4) 8_565 .

loop_
_geom_bond_atom_site_label_1
_geom_bond_atom_site_label_2
_geom_bond_distance
_geom_bond_site_symmetry_2
Mn1 O7 2.08(4) 12
Mn1 O7 2.08(4) 11
Mn1 O7 2.08(4) .
Mn1 O14A 2.095(16) 12
Mn1 O14A 2.095(16) 11
Mn1 O14A 2.095(16) .
Mn1 O11 2.10(4) 12
Mn1 O11 2.10(4) 11
Mn1 O11 2.10(4) .
Mn1 O5 2.281(12) 11
Mn1 O5 2.281(12) 12
Mn1 O5 2.281(12) .
S2 C3 1.771(6) .
S2 C6 1.779(6) .
C1 O2 1.365(7) .
C1 C6 1.392(9) 29_545
C1 C3 1.392(8) .
O2 C13B 1.440(17) .
O2 C13A 1.44(2) .
C3 C8 1.393(9) .
C6 C9 1.383(9) 7_565
C6 C1 1.392(9) 7_565
C7 C9 1.367(10) .
C7 C8 1.380(10) .
C7 C11 1.531(10) .
C8 H8 0.9500 .
C9 C6 1.383(9) 29_545
C9 H9 0.9500 .
C11 C19 1.501(18) .
C11 C5 1.511(18) .
C11 C10 1.538(18) .
C11 C12A 1.545(10) .
C11 C10B 1.548(10) .
C11 C2A 1.550(10) .
C11 C10A 1.553(11) .
C11 C2B 1.553(11) .
C11 C12B 1.554(11) .
C12B H12A 0.9800 .
C12B H12B 0.9800 .
C12B H12C 0.9800 .
C13B C15B 1.411(17) .
C13B H13A 0.9900 .
C13B H13B 0.9900 .
O14B C15B 1.244(17) .
O14B Mn2 1.93(2) .
C15B O1A 1.305(17) .
C2B H2BA 0.9800 .
C2B H2BB 0.9800 .
C2B H2BC 0.9800 .
O1B C15A 1.283(17) .
C10B H10A 0.9800 .
C10B H10B 0.9800 .
C10B H10C 0.9800 .
C13A C15A 1.417(17) .
C13A H13C 0.9900 .
C13A H13D 0.9900 .
C15A O14A 1.226(16) .
C12A H12D 0.9800 .
C12A H12E 0.9800 .
C12A H12F 0.9800 .
C2A H2AA 0.9800 .
C2A H2AB 0.9800 .
C2A H2AC 0.9800 .
C10A H10D 0.9800 .
C10A H10E 0.9800 .
C10A H10F 0.9800 .
O1 O9 0.98(4) .
O3 O8 1.34(5) .
O3 Mn 1.80(3) .
C4 N18 1.449(19) .
C4 O18A 1.450(19) 12
C4 N18 1.450(19) 11
C4 N18 1.450(19) 12
C4 O18A 1.450(19) 11
O5 O11 0.81(4) .
O5 O7 0.93(4) .
O5 O14 1.04(5) .
O8 C2 1.23(2) 12
O8 C2 1.23(2) 11
O8 C2 1.23(2) .
C2 N18 1.315(19) .
C2 C2 1.84(6) 12
C2 C2 1.84(6) 11
N18 C25 1.447(19) .
O12 O12 1.03(7) 6_565
O12 O13 1.04(4) 6_565
O12 O14 1.53(6) 34_455
O13 O12 1.04(4) 6_565
O13 O14 1.43(5) 48_444
C5 H5A 0.9800 .
C5 H5B 0.9800 .
C5 H5C 0.9800 .
C10 H10G 0.9800 .
C10 H10H 0.9800 .
C10 H10I 0.9800 .
C19 H19A 0.9800 .
C19 H19B 0.9800 .
C19 H19C 0.9800 .
Mn2 O14B 1.93(2) 12
Mn2 O14B 1.93(2) 11
Mn2 O11 2.44(5) 12
Mn2 O11 2.44(5) 11
Mn2 O11 2.44(5) .
O7 O11 1.12(6) .
O11 O14 1.54(6) .
O14 O13 1.43(5) 24
O14 O12 1.53(6) 8_565
